data_2209614
loop_
_publ_author_name
'Yong-Hong Wen'
'Li-Li Xu'
'Xue-Mei Li'
'Shu-Sheng Zhang'

_publ_section_title
;
 <i>N</i>,<i>N</i>'-Bis(2-ethoxyphenyl)oxamide
;
_journal_coeditor_code OB2022
_journal_issue 7
_journal_name_full 'Acta Crystallographica Section E'
_journal_page_first o2592
_journal_page_last o2593
_journal_paper_doi 10.1107/S1600536806019623
_journal_volume 62
_journal_year 2006
_chemical_formula_iupac 'C18 H20 N2 O4'
_chemical_formula_moiety 'C18 H20 N2 O4'
_chemical_formula_sum 'C18 H20 N2 O4'
_chemical_formula_weight 328.36
_chemical_name_systematic
;
N,N'-bis(2-ethoxyphenyl)oxamide
;
_space_group_IT_number 14
_symmetry_cell_setting monoclinic
_symmetry_space_group_name_Hall '-P 2ybc'
_symmetry_space_group_name_H-M 'P 1 21/c 1'
_atom_sites_solution_hydrogens geom
_atom_sites_solution_primary direct
_atom_sites_solution_secondary difmap
_audit_creation_method SHELXL-97
_cell_angle_alpha 90.00
_cell_angle_beta 110.157(2)
_cell_angle_gamma 90.00
_cell_formula_units_Z 2
_cell_length_a 8.7343(10)
_cell_length_b 14.5983(16)
_cell_length_c 7.1682(8)
_cell_measurement_reflns_used 1140
_cell_measurement_temperature 293(2)
_cell_measurement_theta_max 21.4
_cell_measurement_theta_min 2.5
_cell_volume 858.01(17)
_computing_cell_refinement 'SAINT (Siemens, 1996)'
_computing_data_collection 'SMART (Siemens, 1996)'
_computing_data_reduction SAINT
_computing_molecular_graphics SHELXTL
_computing_publication_material 'SHELXTL, PARST (Nardelli, 1995) and PLATON (Spek, 2003)'
_computing_structure_refinement SHELXTL
_computing_structure_solution 'SHELXTL (Sheldrick, 1997)'
_diffrn_ambient_temperature 293(2)
_diffrn_detector_area_resol_mean 8.33
_diffrn_measured_fraction_theta_full 0.996
_diffrn_measured_fraction_theta_max 0.996
_diffrn_measurement_device_type 'Siemens SMART 1000 CCD area detector'
_diffrn_measurement_method \w
_diffrn_radiation_monochromator graphite
_diffrn_radiation_source 'fine-focus sealed tube'
_diffrn_radiation_type MoK\a
_diffrn_radiation_wavelength 0.71073
_diffrn_reflns_av_R_equivalents 0.0228
_diffrn_reflns_av_sigmaI/netI 0.0265
_diffrn_reflns_limit_h_max 10
_diffrn_reflns_limit_h_min -6
_diffrn_reflns_limit_k_max 17
_diffrn_reflns_limit_k_min -17
_diffrn_reflns_limit_l_max 8
_diffrn_reflns_limit_l_min -8
_diffrn_reflns_number 4858
_diffrn_reflns_theta_full 26.00
_diffrn_reflns_theta_max 26.00
_diffrn_reflns_theta_min 2.48
_diffrn_standards_number 0
_exptl_absorpt_coefficient_mu 0.091
_exptl_absorpt_correction_T_max 0.9892
_exptl_absorpt_correction_T_min 0.9716
_exptl_absorpt_correction_type multi-scan
_exptl_absorpt_process_details '(SADABS; Sheldrick, 1996)'
_exptl_crystal_colour colorless
_exptl_crystal_density_diffrn 1.271
_exptl_crystal_density_method 'not measured'
_exptl_crystal_description column
_exptl_crystal_F_000 348
_exptl_crystal_size_max 0.32
_exptl_crystal_size_mid 0.16
_exptl_crystal_size_min 0.12
_refine_diff_density_max 0.128
_refine_diff_density_min -0.140
_refine_ls_extinction_method none
_refine_ls_goodness_of_fit_ref 1.045
_refine_ls_hydrogen_treatment constr
_refine_ls_matrix_type full
_refine_ls_number_parameters 109
_refine_ls_number_reflns 1675
_refine_ls_number_restraints 0
_refine_ls_restrained_S_all 1.045
_refine_ls_R_factor_all 0.0659
_refine_ls_R_factor_gt 0.0438
_refine_ls_shift/su_max 0.000
_refine_ls_shift/su_mean 0.000
_refine_ls_structure_factor_coef Fsqd
_refine_ls_weighting_details 'calc w=1/[\s^2^(Fo^2^)+(0.0588P)^2^+0.0318P] where P=(Fo^2^+2Fc^2^)/3'
_refine_ls_weighting_scheme calc
_refine_ls_wR_factor_gt 0.1049
_refine_ls_wR_factor_ref 0.1158
_reflns_number_gt 1208
_reflns_number_total 1675
_reflns_threshold_expression I>2\s(I)
_cod_data_source_file ob2022.cif
_cod_data_source_block I
_cod_depositor_comments
;
The following automatic conversions were performed:
'_symmetry_cell_setting' value 'Monoclinic' changed to 'monoclinic'
according to '/home/saulius/struct/CIF-dictionaries/cif_core.dic'
dictionary named 'cif_core.dic' version 2.4.1 from 2010-06-29.

Automatic conversion script
Id: cif_fix_enum 1527 2010-12-29 10:47:43Z saulius 

The following automatic conversions were performed:

'_symmetry_cell_setting' value 'Monoclinic' changed to 'monoclinic'
according to /home/saulius/struct/CIF-dictionaries/cif_core.dic
dictionary named 'cif_core.dic' version 2.4.1 from 2010-06-29.

Automatic conversion script
Id: cif_fix_values 1715 2011-07-08 13:25:40Z adriana 
;
_cod_original_sg_symbol_H-M 'P 21/c'
_cod_database_code 2209614
_cod_database_fobs_code 2209614

loop_
_symmetry_equiv_pos_as_xyz
'x, y, z'
'-x, y+1/2, -z+1/2'
'-x, -y, -z'
'x, -y-1/2, z-1/2'

loop_
_atom_site_type_symbol
_atom_site_label
_atom_site_fract_x
_atom_site_fract_y
_atom_site_fract_z
_atom_site_U_iso_or_equiv
_atom_site_adp_type
_atom_site_calc_flag
_atom_site_refinement_flags
_atom_site_occupancy
O O1 0.67434(14) 0.34752(8) 0.13251(15) 0.0589(4) Uani d . 1
O O2 0.29625(14) 0.52102(9) 0.35411(15) 0.0668(4) Uani d . 1
N N1 0.49443(17) 0.43944(8) 0.28455(18) 0.0511(4) Uani d . 1
H H1A 0.5945 0.4230 0.3396 0.061 Uiso calc R 1
C C1 0.9569(2) 0.32912(13) 0.2067(3) 0.0771(6) Uani d . 1
H H1B 1.0396 0.3076 0.1573 0.116 Uiso calc R 1
H H1C 0.9638 0.2959 0.3249 0.116 Uiso calc R 1
H H1D 0.9727 0.3932 0.2368 0.116 Uiso calc R 1
C C2 0.7930(2) 0.31452(12) 0.0529(3) 0.0646(5) Uani d . 1
H H2A 0.7847 0.3476 -0.0676 0.077 Uiso calc R 1
H H2B 0.7756 0.2499 0.0211 0.077 Uiso calc R 1
C C3 0.5175(2) 0.35884(10) 0.0077(2) 0.0485(4) Uani d . 1
C C4 0.4536(2) 0.32500(11) -0.1840(3) 0.0596(5) Uani d . 1
H H4A 0.5188 0.2912 -0.2374 0.071 Uiso calc R 1
C C5 0.2931(2) 0.34169(13) -0.2949(3) 0.0681(5) Uani d . 1
H H5A 0.2502 0.3189 -0.4237 0.082 Uiso calc R 1
C C6 0.1956(2) 0.39142(13) -0.2184(3) 0.0685(5) Uani d . 1
H H6A 0.0876 0.4029 -0.2959 0.082 Uiso calc R 1
C C7 0.2573(2) 0.42470(11) -0.0254(3) 0.0575(5) Uani d . 1
H H7A 0.1907 0.4578 0.0272 0.069 Uiso calc R 1
C C8 0.41785(19) 0.40843(10) 0.0878(2) 0.0465(4) Uani d . 1
C C9 0.4346(2) 0.49067(11) 0.3983(2) 0.0499(4) Uani d . 1

loop_
_atom_site_aniso_label
_atom_site_aniso_U_11
_atom_site_aniso_U_22
_atom_site_aniso_U_33
_atom_site_aniso_U_12
_atom_site_aniso_U_13
_atom_site_aniso_U_23
O1 0.0593(8) 0.0702(7) 0.0471(7) 0.0118(6) 0.0183(6) -0.0042(5)
O2 0.0579(8) 0.0884(9) 0.0530(7) 0.0137(7) 0.0175(6) -0.0054(6)
N1 0.0537(8) 0.0559(8) 0.0438(7) 0.0073(7) 0.0169(7) -0.0010(6)
C1 0.0652(13) 0.0917(15) 0.0768(14) 0.0096(11) 0.0276(12) 0.0047(11)
C2 0.0720(13) 0.0678(11) 0.0594(11) 0.0101(10) 0.0297(10) -0.0033(8)
C3 0.0564(10) 0.0428(8) 0.0464(9) -0.0035(7) 0.0178(8) 0.0021(7)
C4 0.0727(13) 0.0541(10) 0.0527(10) -0.0087(9) 0.0227(10) -0.0095(7)
C5 0.0734(14) 0.0717(12) 0.0517(11) -0.0184(10) 0.0119(11) -0.0152(9)
C6 0.0590(12) 0.0736(12) 0.0608(11) -0.0120(10) 0.0051(10) -0.0040(9)
C7 0.0566(11) 0.0553(10) 0.0581(10) -0.0045(8) 0.0168(9) -0.0003(8)
C8 0.0543(11) 0.0427(8) 0.0427(9) -0.0054(7) 0.0171(8) 0.0017(6)
C9 0.0546(10) 0.0518(9) 0.0466(9) 0.0036(8) 0.0218(8) 0.0046(7)

loop_
_atom_type_symbol
_atom_type_description
_atom_type_scat_dispersion_real
_atom_type_scat_dispersion_imag
_atom_type_scat_source
C C 0.0033 0.0016 'International Tables Vol C Tables 4.2.6.8 and 6.1.1.4'
H H 0.0000 0.0000 'International Tables Vol C Tables 4.2.6.8 and 6.1.1.4'
N N 0.0061 0.0033 'International Tables Vol C Tables 4.2.6.8 and 6.1.1.4'
O O 0.0106 0.0060 'International Tables Vol C Tables 4.2.6.8 and 6.1.1.4'

loop_
_geom_angle_atom_site_label_1
_geom_angle_atom_site_label_2
_geom_angle_atom_site_label_3
_geom_angle_site_symmetry_3
_geom_angle
_geom_angle_publ_flag
C3 O1 C2 . 118.81(12) ?
C9 N1 C8 . 129.64(14) yes
C9 N1 H1A . 115.2 ?
C8 N1 H1A . 115.2 ?
C2 C1 H1B . 109.5 ?
C2 C1 H1C . 109.5 ?
H1B C1 H1C . 109.5 ?
C2 C1 H1D . 109.5 ?
H1B C1 H1D . 109.5 ?
H1C C1 H1D . 109.5 ?
O1 C2 C1 . 107.47(14) ?
O1 C2 H2A . 110.2 ?
C1 C2 H2A . 110.2 ?
O1 C2 H2B . 110.2 ?
C1 C2 H2B . 110.2 ?
H2A C2 H2B . 108.5 ?
O1 C3 C4 . 125.36(16) ?
O1 C3 C8 . 114.82(13) ?
C4 C3 C8 . 119.82(16) ?
C5 C4 C3 . 119.58(17) ?
C5 C4 H4A . 120.2 ?
C3 C4 H4A . 120.2 ?
C6 C5 C4 . 120.88(16) ?
C6 C5 H5A . 119.6 ?
C4 C5 H5A . 119.6 ?
C5 C6 C7 . 120.20(17) ?
C5 C6 H6A . 119.9 ?
C7 C6 H6A . 119.9 ?
C8 C7 C6 . 119.60(17) ?
C8 C7 H7A . 120.2 ?
C6 C7 H7A . 120.2 ?
C7 C8 C3 . 119.90(15) ?
C7 C8 N1 . 124.70(15) ?
C3 C8 N1 . 115.39(14) ?
O2 C9 N1 . 127.13(15) yes
O2 C9 C9 3_666 121.88(18) yes
N1 C9 C9 3_666 110.98(17) yes

loop_
_geom_bond_atom_site_label_1
_geom_bond_atom_site_label_2
_geom_bond_site_symmetry_2
_geom_bond_distance
_geom_bond_publ_flag
O1 C3 . 1.364(2) yes
O1 C2 . 1.428(2) yes
O2 C9 . 1.2215(18) yes
N1 C9 . 1.3386(19) yes
N1 C8 . 1.4109(19) yes
N1 H1A . 0.8600 ?
C1 C2 . 1.490(3) ?
C1 H1B . 0.9600 ?
C1 H1C . 0.9600 ?
C1 H1D . 0.9600 ?
C2 H2A . 0.9700 ?
C2 H2B . 0.9700 ?
C3 C4 . 1.384(2) ?
C3 C8 . 1.399(2) ?
C4 C5 . 1.374(3) ?
C4 H4A . 0.9300 ?
C5 C6 . 1.370(3) ?
C5 H5A . 0.9300 ?
C6 C7 . 1.388(2) ?
C6 H6A . 0.9300 ?
C7 C8 . 1.377(2) ?
C7 H7A . 0.9300 ?
C9 C9 3_666 1.535(3) yes

loop_
_geom_hbond_atom_site_label_D
_geom_hbond_atom_site_label_H
_geom_hbond_atom_site_label_A
_geom_hbond_site_symmetry_A
_geom_hbond_distance_DH
_geom_hbond_distance_HA
_geom_hbond_distance_DA
_geom_hbond_angle_DHA
_geom_hbond_publ_flag
N1 H1A O1 1_555 0.86 2.15 2.576(2) 110 yes
N1 H1A O2 3_666 0.86 2.23 2.668(2) 112 yes
C7 H7A O2 1_555 0.93 2.39 2.976(2) 121 yes

loop_
_geom_torsion_atom_site_label_1
_geom_torsion_atom_site_label_2
_geom_torsion_atom_site_label_3
_geom_torsion_atom_site_label_4
_geom_torsion_site_symmetry_4
_geom_torsion
C3 O1 C2 C1 . 167.09(14)
C2 O1 C3 C4 . 13.1(2)
C2 O1 C3 C8 . -167.50(14)
O1 C3 C4 C5 . -179.69(15)
C8 C3 C4 C5 . 1.0(2)
C3 C4 C5 C6 . 0.0(3)
C4 C5 C6 C7 . -0.9(3)
C5 C6 C7 C8 . 0.8(3)
C6 C7 C8 C3 . 0.2(2)
C6 C7 C8 N1 . 179.38(15)
O1 C3 C8 C7 . 179.51(13)
C4 C3 C8 C7 . -1.1(2)
O1 C3 C8 N1 . 0.24(19)
C4 C3 C8 N1 . 179.65(13)
C9 N1 C8 C7 . -1.9(3)
C9 N1 C8 C3 . 177.32(14)
C8 N1 C9 O2 . 1.0(3)
C8 N1 C9 C9 3_666 -178.49(15)
